data_1550430
loop_
_publ_author_name
'Erker, Gerhard'
'Tao, Xin'
'W\"olke, Christian'
'Daniliuc, Constantin Gabriel'
'Kehr, Gerald'

_publ_section_title
;
 Halogenoborane mediated allene cyclooligomerization
;
_journal_name_full 'Chemical Science'
_journal_paper_doi 10.1039/C8SC04790A
_journal_year 2019
_chemical_formula_sum 'C36 H42 B F10 P'
_chemical_formula_weight 706.48
_chemical_name_systematic
; 
 ? 
;
_space_group_IT_number 2
_symmetry_cell_setting triclinic
_symmetry_space_group_name_Hall '-P 1'
_symmetry_space_group_name_H-M 'P -1'
_atom_sites_solution_hydrogens geom
_atom_sites_solution_primary direct
_atom_sites_solution_secondary difmap
_audit_creation_method SHELXL-97
_audit_update_record
;
2018-08-17 deposited with the CCDC.
2018-12-26 downloaded from the CCDC.
;
_cell_angle_alpha 71.517(1)
_cell_angle_beta 86.117(1)
_cell_angle_gamma 70.299(1)
_cell_formula_units_Z 2
_cell_length_a 9.9507(3)
_cell_length_b 11.7835(3)
_cell_length_c 16.0070(5)
_cell_measurement_reflns_used 4144
_cell_measurement_temperature 173(2)
_cell_measurement_theta_max 28.28
_cell_measurement_theta_min 4.08
_cell_volume 1674.26(9)
_computing_cell_refinement 'Collect (Nonius B.V., 1998)'
_computing_data_collection 'Collect (Nonius B.V., 1998)'
_computing_data_reduction 'Denzo-SMN (Otwinowski & Minor, 1997)'
_computing_molecular_graphics 'XP-SHELXL-2013 (Sheldrick, 2013)'
_computing_publication_material 'SHELXL-2013 (Sheldrick, 2013)'
_computing_structure_refinement 'SHELXL-2013 (Sheldrick, 2013)'
_computing_structure_solution 'SHELXL-2013 (Sheldrick, 2013)'
_diffrn_ambient_temperature 173(2)
_diffrn_measured_fraction_theta_full 0.983
_diffrn_measured_fraction_theta_max 0.983
_diffrn_measurement_device_type 'Nonius KappaCCD APEXII'
_diffrn_measurement_method '\w and \f scans'
_diffrn_radiation_monochromator 'Montel mirror'
_diffrn_radiation_source 'rotating anode Nonius FR591'
_diffrn_radiation_type MoK\a
_diffrn_radiation_wavelength 0.71073
_diffrn_reflns_av_R_equivalents 0.047
_diffrn_reflns_av_sigmaI/netI 0.0468
_diffrn_reflns_limit_h_max 11
_diffrn_reflns_limit_h_min -9
_diffrn_reflns_limit_k_max 13
_diffrn_reflns_limit_k_min -14
_diffrn_reflns_limit_l_max 19
_diffrn_reflns_limit_l_min -19
_diffrn_reflns_number 15352
_diffrn_reflns_theta_full 25.00
_diffrn_reflns_theta_max 25.00
_diffrn_reflns_theta_min 4.13
_exptl_absorpt_coefficient_mu 0.164
_exptl_absorpt_correction_T_max 0.9951
_exptl_absorpt_correction_T_min 0.9790
_exptl_absorpt_correction_type multi-scan
_exptl_absorpt_process_details 'Denzo (Otwinowski, Borek, Majewski & Minor, 2003)'
_exptl_crystal_colour colourless
_exptl_crystal_density_diffrn 1.401
_exptl_crystal_density_method 'not measured'
_exptl_crystal_description plate
_exptl_crystal_F_000 736
_exptl_crystal_size_max 0.13
_exptl_crystal_size_mid 0.13
_exptl_crystal_size_min 0.03
_refine_diff_density_max 0.321
_refine_diff_density_min -0.275
_refine_diff_density_rms 0.060
_refine_ls_extinction_method none
_refine_ls_goodness_of_fit_ref 1.080
_refine_ls_hydrogen_treatment constr
_refine_ls_matrix_type full
_refine_ls_number_parameters 442
_refine_ls_number_reflns 5781
_refine_ls_number_restraints 0
_refine_ls_restrained_S_all 1.080
_refine_ls_R_factor_all 0.0701
_refine_ls_R_factor_gt 0.0551
_refine_ls_shift/su_max 0.000
_refine_ls_shift/su_mean 0.000
_refine_ls_structure_factor_coef Fsqd
_refine_ls_weighting_details 'calc w=1/[\s^2^(Fo^2^)+(0.0168P)^2^+3.1977P] where P=(Fo^2^+2Fc^2^)/3'
_refine_ls_weighting_scheme calc
_refine_ls_wR_factor_gt 0.1147
_refine_ls_wR_factor_ref 0.1266
_reflns_number_gt 4799
_reflns_number_total 5781
_reflns_threshold_expression >2sigma(I)
_cod_data_source_file c8sc04790a2.cif
_cod_data_source_block erk9169
_cod_original_cell_volume 1674.26(8)
_cod_original_sg_symbol_H-M P-1
_cod_database_code 1550430

loop_
_symmetry_equiv_pos_as_xyz
'x, y, z'
'-x, -y, -z'

loop_
_atom_site_label
_atom_site_type_symbol
_atom_site_fract_x
_atom_site_fract_y
_atom_site_fract_z
_atom_site_U_iso_or_equiv
_atom_site_adp_type
_atom_site_occupancy
_atom_site_symmetry_multiplicity
_atom_site_calc_flag
_atom_site_refinement_flags
P1 P 0.93907(8) 0.16513(6) 0.23749(5) 0.01974(17) Uani 1 1 d .
C1 C 0.8141(3) -0.1250(3) 0.13666(18) 0.0231(6) Uani 1 1 d .
H1A H 0.9093 -0.1493 0.1115 0.028 Uiso 1 1 calc R
H1B H 0.7598 -0.1743 0.1233 0.028 Uiso 1 1 calc R
C2 C 0.7354(3) 0.0174(2) 0.09167(18) 0.0205(6) Uani 1 1 d .
C3 C 0.5840(3) 0.0625(3) 0.12459(18) 0.0231(6) Uani 1 1 d .
H3A H 0.5320 0.0063 0.1198 0.028 Uiso 1 1 calc R
H3B H 0.5906 0.0552 0.1876 0.028 Uiso 1 1 calc R
C4 C 0.5000(3) 0.1982(3) 0.0732(2) 0.0276(7) Uani 1 1 d .
C5 C 0.4938(3) 0.2262(3) -0.0255(2) 0.0342(7) Uani 1 1 d .
H5A H 0.4305 0.1860 -0.0411 0.041 Uiso 1 1 calc R
H5B H 0.4527 0.3190 -0.0542 0.041 Uiso 1 1 calc R
C6 C 0.6389(3) 0.1778(3) -0.05903(19) 0.0282(7) Uani 1 1 d .
C7 C 0.7228(3) 0.0428(3) -0.00893(18) 0.0253(6) Uani 1 1 d .
H7A H 0.8200 0.0212 -0.0319 0.030 Uiso 1 1 calc R
H7B H 0.6765 -0.0139 -0.0197 0.030 Uiso 1 1 calc R
C8 C 0.8267(3) 0.0923(3) 0.10634(17) 0.0203(6) Uani 1 1 d .
H8A H 0.9131 0.0762 0.0714 0.024 Uiso 1 1 calc R
H8B H 0.7716 0.1841 0.0838 0.024 Uiso 1 1 calc R
C9 C 0.8727(3) 0.0592(2) 0.20227(18) 0.0193(6) Uani 1 1 d .
C10 C 0.8672(3) -0.0478(3) 0.26313(18) 0.0203(6) Uani 1 1 d .
H10 H 0.8838 -0.0568 0.3230 0.024 Uiso 1 1 calc R
C11 C 0.4358(3) 0.2867(3) 0.1112(2) 0.0375(8) Uani 1 1 d .
H11A H 0.3840 0.3705 0.0760 0.045 Uiso 1 1 calc R
H11B H 0.4416 0.2661 0.1735 0.045 Uiso 1 1 calc R
C12 C 0.6905(4) 0.2469(3) -0.1268(2) 0.0435(9) Uani 1 1 d .
H12A H 0.6345 0.3321 -0.1568 0.052 Uiso 1 1 calc R
H12B H 0.7836 0.2113 -0.1454 0.052 Uiso 1 1 calc R
C21 C 0.9371(3) 0.3097(3) 0.14032(19) 0.0284(7) Uani 1 1 d .
C22 C 1.0259(4) 0.3817(3) 0.1631(2) 0.0393(8) Uani 1 1 d .
H22A H 1.0087 0.4637 0.1170 0.059 Uiso 1 1 calc R
H22B H 1.1276 0.3315 0.1669 0.059 Uiso 1 1 calc R
H22C H 0.9977 0.3958 0.2198 0.059 Uiso 1 1 calc R
C23 C 1.0005(4) 0.2752(3) 0.0570(2) 0.0360(8) Uani 1 1 d .
H23A H 0.9240 0.2770 0.0206 0.054 Uiso 1 1 calc R
H23B H 1.0721 0.1901 0.0746 0.054 Uiso 1 1 calc R
H23C H 1.0456 0.3369 0.0229 0.054 Uiso 1 1 calc R
C24 C 0.7841(4) 0.4031(3) 0.1144(2) 0.0407(9) Uani 1 1 d .
H24A H 0.7850 0.4713 0.0601 0.061 Uiso 1 1 calc R
H24B H 0.7471 0.4396 0.1619 0.061 Uiso 1 1 calc R
H24C H 0.7229 0.3581 0.1047 0.061 Uiso 1 1 calc R
C25 C 1.1302(3) 0.0731(3) 0.28371(19) 0.0256(6) Uani 1 1 d .
C26 C 1.2313(3) 0.0571(3) 0.2085(2) 0.0358(8) Uani 1 1 d .
H26A H 1.3273 0.0020 0.2332 0.054 Uiso 1 1 calc R
H26B H 1.2347 0.1403 0.1721 0.054 Uiso 1 1 calc R
H26C H 1.1965 0.0187 0.1723 0.054 Uiso 1 1 calc R
C27 C 1.1831(3) 0.1373(3) 0.3386(2) 0.0338(7) Uani 1 1 d .
H27A H 1.2844 0.0912 0.3556 0.051 Uiso 1 1 calc R
H27B H 1.1277 0.1365 0.3916 0.051 Uiso 1 1 calc R
H27C H 1.1709 0.2253 0.3033 0.051 Uiso 1 1 calc R
C28 C 1.1469(3) -0.0631(3) 0.3422(2) 0.0280(7) Uani 1 1 d .
H28A H 1.1287 -0.1104 0.3062 0.042 Uiso 1 1 calc R
H28B H 1.0784 -0.0604 0.3890 0.042 Uiso 1 1 calc R
H28C H 1.2443 -0.1050 0.3684 0.042 Uiso 1 1 calc R
C29 C 0.8183(3) 0.2165(3) 0.32554(19) 0.0255(6) Uani 1 1 d .
C30 C 0.8348(4) 0.3330(3) 0.3423(2) 0.0360(8) Uani 1 1 d .
H30A H 0.8121 0.4045 0.2875 0.054 Uiso 1 1 calc R
H30B H 0.9333 0.3128 0.3625 0.054 Uiso 1 1 calc R
H30C H 0.7694 0.3559 0.3874 0.054 Uiso 1 1 calc R
C31 C 0.8489(3) 0.1106(3) 0.41501(19) 0.0294(7) Uani 1 1 d .
H31A H 0.7817 0.1392 0.4577 0.044 Uiso 1 1 calc R
H31B H 0.9468 0.0906 0.4362 0.044 Uiso 1 1 calc R
H31C H 0.8376 0.0346 0.4080 0.044 Uiso 1 1 calc R
C32 C 0.6626(3) 0.2466(3) 0.2973(2) 0.0333(7) Uani 1 1 d .
H32A H 0.5998 0.2691 0.3436 0.050 Uiso 1 1 calc R
H32B H 0.6516 0.1719 0.2879 0.050 Uiso 1 1 calc R
H32C H 0.6370 0.3179 0.2425 0.050 Uiso 1 1 calc R
B1 B 0.8347(3) -0.1632(3) 0.2433(2) 0.0217(7) Uani 1 1 d .
C41 C 0.6996(3) -0.2015(3) 0.29702(19) 0.0232(6) Uani 1 1 d .
F42 F 0.7243(2) -0.35478(16) 0.22514(12) 0.0357(4) Uani 1 1 d .
C42 C 0.6590(3) -0.2977(3) 0.2859(2) 0.0280(7) Uani 1 1 d .
F43 F 0.5265(2) -0.43940(18) 0.31890(15) 0.0467(5) Uani 1 1 d .
C43 C 0.5592(3) -0.3455(3) 0.3348(2) 0.0334(8) Uani 1 1 d .
F44 F 0.3990(2) -0.34439(19) 0.44996(14) 0.0509(6) Uani 1 1 d .
C44 C 0.4944(3) -0.2980(3) 0.4003(2) 0.0343(8) Uani 1 1 d .
F45 F 0.4644(2) -0.15239(19) 0.47811(12) 0.0437(5) Uani 1 1 d .
C45 C 0.5276(3) -0.2012(3) 0.4142(2) 0.0321(7) Uani 1 1 d .
F46 F 0.65049(19) -0.05837(17) 0.38114(12) 0.0359(4) Uani 1 1 d .
C46 C 0.6261(3) -0.1545(3) 0.3622(2) 0.0265(6) Uani 1 1 d .
C51 C 0.9761(3) -0.2931(2) 0.28835(18) 0.0214(6) Uani 1 1 d .
F52 F 1.04381(19) -0.35507(15) 0.15909(11) 0.0303(4) Uani 1 1 d .
C52 C 1.0660(3) -0.3743(3) 0.24565(18) 0.0239(6) Uani 1 1 d .
F53 F 1.2667(2) -0.55000(17) 0.23886(13) 0.0393(5) Uani 1 1 d .
C53 C 1.1828(3) -0.4789(3) 0.2860(2) 0.0271(7) Uani 1 1 d .
F54 F 1.3263(2) -0.61146(18) 0.41367(13) 0.0457(5) Uani 1 1 d .
C54 C 1.2142(3) -0.5099(3) 0.3742(2) 0.0291(7) Uani 1 1 d .
F55 F 1.1545(2) -0.46583(17) 0.50800(11) 0.0408(5) Uani 1 1 d .
C55 C 1.1269(3) -0.4357(3) 0.42118(19) 0.0281(7) Uani 1 1 d .
F56 F 0.93371(19) -0.26386(16) 0.42971(11) 0.0322(4) Uani 1 1 d .
C56 C 1.0136(3) -0.3316(3) 0.37792(19) 0.0253(6) Uani 1 1 d .

loop_
_atom_site_aniso_label
_atom_site_aniso_U_11
_atom_site_aniso_U_22
_atom_site_aniso_U_33
_atom_site_aniso_U_23
_atom_site_aniso_U_13
_atom_site_aniso_U_12
P1 0.0212(4) 0.0179(3) 0.0189(4) -0.0048(3) 0.0005(3) -0.0059(3)
C1 0.0257(15) 0.0194(14) 0.0241(15) -0.0059(11) 0.0002(12) -0.0079(12)
C2 0.0205(14) 0.0205(14) 0.0189(14) -0.0051(11) 0.0007(11) -0.0058(11)
C3 0.0205(15) 0.0253(15) 0.0233(15) -0.0059(12) 0.0016(12) -0.0091(12)
C4 0.0171(14) 0.0297(16) 0.0330(17) -0.0046(13) 0.0005(12) -0.0086(12)
C5 0.0294(17) 0.0292(17) 0.0345(18) -0.0001(14) -0.0102(14) -0.0051(13)
C6 0.0341(17) 0.0284(16) 0.0227(15) -0.0037(12) -0.0058(13) -0.0138(13)
C7 0.0289(16) 0.0255(15) 0.0221(15) -0.0071(12) 0.0021(12) -0.0105(13)
C8 0.0208(14) 0.0198(14) 0.0184(14) -0.0048(11) 0.0028(11) -0.0059(11)
C9 0.0170(13) 0.0201(13) 0.0213(14) -0.0076(11) 0.0028(11) -0.0060(11)
C10 0.0173(14) 0.0229(14) 0.0202(14) -0.0084(11) 0.0034(11) -0.0051(11)
C11 0.0263(17) 0.0316(17) 0.046(2) -0.0090(15) -0.0023(15) -0.0010(14)
C12 0.048(2) 0.0380(19) 0.0370(19) 0.0001(15) 0.0014(16) -0.0165(17)
C21 0.0418(18) 0.0212(14) 0.0218(15) -0.0019(12) -0.0026(13) -0.0139(13)
C22 0.058(2) 0.0312(17) 0.0341(18) -0.0037(14) 0.0033(16) -0.0285(17)
C23 0.052(2) 0.0349(18) 0.0258(16) -0.0036(13) 0.0047(15) -0.0266(16)
C24 0.056(2) 0.0227(16) 0.0338(18) -0.0014(14) -0.0125(16) -0.0057(15)
C25 0.0222(15) 0.0269(15) 0.0269(16) -0.0083(12) 0.0023(12) -0.0074(12)
C26 0.0263(17) 0.0414(19) 0.0378(19) -0.0126(15) 0.0111(14) -0.0103(14)
C27 0.0275(17) 0.0399(18) 0.0372(18) -0.0128(15) -0.0049(14) -0.0133(14)
C28 0.0194(15) 0.0271(15) 0.0316(16) -0.0042(13) -0.0027(12) -0.0045(12)
C29 0.0240(15) 0.0256(15) 0.0243(15) -0.0112(12) 0.0023(12) -0.0022(12)
C30 0.0402(19) 0.0317(17) 0.0365(18) -0.0178(14) 0.0006(15) -0.0054(15)
C31 0.0268(16) 0.0368(17) 0.0218(15) -0.0113(13) 0.0060(12) -0.0060(13)
C32 0.0243(16) 0.0347(17) 0.0365(18) -0.0163(14) 0.0031(14) 0.0001(13)
B1 0.0209(16) 0.0181(15) 0.0238(17) -0.0054(13) 0.0037(13) -0.0051(13)
C41 0.0184(14) 0.0207(14) 0.0247(15) -0.0018(11) 0.0004(11) -0.0041(11)
F42 0.0392(11) 0.0276(9) 0.0442(11) -0.0128(8) 0.0080(9) -0.0157(8)
C42 0.0238(15) 0.0240(15) 0.0309(16) -0.0048(12) 0.0018(13) -0.0051(12)
F43 0.0368(11) 0.0311(10) 0.0722(15) -0.0077(10) 0.0015(10) -0.0194(9)
C43 0.0221(16) 0.0213(15) 0.050(2) 0.0002(14) -0.0027(14) -0.0086(12)
F44 0.0288(11) 0.0466(12) 0.0633(14) 0.0037(10) 0.0161(10) -0.0172(9)
C44 0.0169(15) 0.0316(17) 0.0407(19) 0.0067(14) 0.0036(13) -0.0084(13)
F45 0.0317(10) 0.0534(12) 0.0358(11) -0.0091(9) 0.0155(8) -0.0088(9)
C45 0.0202(15) 0.0361(18) 0.0277(16) -0.0020(13) 0.0046(13) -0.0020(13)
F46 0.0358(10) 0.0398(10) 0.0366(10) -0.0180(8) 0.0138(8) -0.0148(8)
C46 0.0220(15) 0.0243(15) 0.0294(16) -0.0037(12) -0.0010(12) -0.0070(12)
C51 0.0215(14) 0.0181(13) 0.0248(15) -0.0050(11) -0.0009(12) -0.0079(11)
F52 0.0356(10) 0.0260(9) 0.0267(9) -0.0108(7) -0.0001(8) -0.0041(7)
C52 0.0269(16) 0.0234(14) 0.0225(15) -0.0068(12) 0.0007(12) -0.0100(12)
F53 0.0347(10) 0.0314(10) 0.0455(11) -0.0187(8) 0.0021(9) 0.0030(8)
C53 0.0239(15) 0.0216(15) 0.0355(17) -0.0115(13) 0.0063(13) -0.0059(12)
F54 0.0367(11) 0.0332(10) 0.0478(12) -0.0053(9) -0.0116(9) 0.0083(9)
C54 0.0252(16) 0.0195(14) 0.0365(18) -0.0033(13) -0.0066(13) -0.0035(12)
F55 0.0481(12) 0.0382(10) 0.0247(10) -0.0034(8) -0.0074(8) -0.0044(9)
C55 0.0313(17) 0.0277(15) 0.0220(15) -0.0027(12) -0.0025(13) -0.0099(13)
F56 0.0365(10) 0.0308(9) 0.0222(9) -0.0079(7) 0.0051(7) -0.0032(8)
C56 0.0265(16) 0.0222(14) 0.0270(15) -0.0076(12) 0.0041(12) -0.0085(12)

loop_
_atom_type_symbol
_atom_type_description
_atom_type_scat_dispersion_real
_atom_type_scat_dispersion_imag
_atom_type_scat_source
C C 0.0033 0.0016 'International Tables Vol C Tables 4.2.6.8 and 6.1.1.4'
H H 0.0000 0.0000 'International Tables Vol C Tables 4.2.6.8 and 6.1.1.4'
B B 0.0013 0.0007 'International Tables Vol C Tables 4.2.6.8 and 6.1.1.4'
F F 0.0171 0.0103 'International Tables Vol C Tables 4.2.6.8 and 6.1.1.4'
P P 0.1023 0.0942 'International Tables Vol C Tables 4.2.6.8 and 6.1.1.4'

loop_
_geom_angle_atom_site_label_1
_geom_angle_atom_site_label_2
_geom_angle_atom_site_label_3
_geom_angle
C9 P1 C29 107.84(13)
C9 P1 C21 110.57(13)
C29 P1 C21 110.10(13)
C9 P1 C25 108.03(13)
C29 P1 C25 110.90(13)
C21 P1 C25 109.37(14)
C2 C1 B1 113.5(2)
C2 C1 H1A 108.9
B1 C1 H1A 108.9
C2 C1 H1B 108.9
B1 C1 H1B 108.9
H1A C1 H1B 107.7
C8 C2 C3 111.5(2)
C8 C2 C1 108.5(2)
C3 C2 C1 112.4(2)
C8 C2 C7 107.2(2)
C3 C2 C7 108.0(2)
C1 C2 C7 109.0(2)
C4 C3 C2 112.7(2)
C4 C3 H3A 109.1
C2 C3 H3A 109.1
C4 C3 H3B 109.1
C2 C3 H3B 109.1
H3A C3 H3B 107.8
C11 C4 C5 122.0(3)
C11 C4 C3 123.2(3)
C5 C4 C3 114.8(3)
C6 C5 C4 111.4(2)
C6 C5 H5A 109.4
C4 C5 H5A 109.4
C6 C5 H5B 109.4
C4 C5 H5B 109.4
H5A C5 H5B 108.0
C12 C6 C5 123.5(3)
C12 C6 C7 122.3(3)
C5 C6 C7 114.2(3)
C6 C7 C2 113.6(2)
C6 C7 H7A 108.8
C2 C7 H7A 108.8
C6 C7 H7B 108.8
C2 C7 H7B 108.8
H7A C7 H7B 107.7
C9 C8 C2 114.0(2)
C9 C8 H8A 108.7
C2 C8 H8A 108.7
C9 C8 H8B 108.7
C2 C8 H8B 108.7
H8A C8 H8B 107.6
C10 C9 C8 121.4(2)
C10 C9 P1 118.2(2)
C8 C9 P1 120.39(19)
C9 C10 B1 125.7(3)
C9 C10 H10 117.1
B1 C10 H10 117.1
C4 C11 H11A 120.0
C4 C11 H11B 120.0
H11A C11 H11B 120.0
C6 C12 H12A 120.0
C6 C12 H12B 120.0
H12A C12 H12B 120.0
C24 C21 C22 107.6(3)
C24 C21 C23 107.2(3)
C22 C21 C23 106.7(3)
C24 C21 P1 111.3(2)
C22 C21 P1 110.9(2)
C23 C21 P1 113.0(2)
C21 C22 H22A 109.5
C21 C22 H22B 109.5
H22A C22 H22B 109.5
C21 C22 H22C 109.5
H22A C22 H22C 109.5
H22B C22 H22C 109.5
C21 C23 H23A 109.5
C21 C23 H23B 109.5
H23A C23 H23B 109.5
C21 C23 H23C 109.5
H23A C23 H23C 109.5
H23B C23 H23C 109.5
C21 C24 H24A 109.5
C21 C24 H24B 109.5
H24A C24 H24B 109.5
C21 C24 H24C 109.5
H24A C24 H24C 109.5
H24B C24 H24C 109.5
C26 C25 C28 104.9(2)
C26 C25 C27 109.0(3)
C28 C25 C27 107.9(2)
C26 C25 P1 110.1(2)
C28 C25 P1 111.9(2)
C27 C25 P1 112.8(2)
C25 C26 H26A 109.5
C25 C26 H26B 109.5
H26A C26 H26B 109.5
C25 C26 H26C 109.5
H26A C26 H26C 109.5
H26B C26 H26C 109.5
C25 C27 H27A 109.5
C25 C27 H27B 109.5
H27A C27 H27B 109.5
C25 C27 H27C 109.5
H27A C27 H27C 109.5
H27B C27 H27C 109.5
C25 C28 H28A 109.5
C25 C28 H28B 109.5
H28A C28 H28B 109.5
C25 C28 H28C 109.5
H28A C28 H28C 109.5
H28B C28 H28C 109.5
C32 C29 C31 107.0(3)
C32 C29 C30 109.4(2)
C31 C29 C30 106.4(2)
C32 C29 P1 108.8(2)
C31 C29 P1 111.96(19)
C30 C29 P1 113.0(2)
C29 C30 H30A 109.5
C29 C30 H30B 109.5
H30A C30 H30B 109.5
C29 C30 H30C 109.5
H30A C30 H30C 109.5
H30B C30 H30C 109.5
C29 C31 H31A 109.5
C29 C31 H31B 109.5
H31A C31 H31B 109.5
C29 C31 H31C 109.5
H31A C31 H31C 109.5
H31B C31 H31C 109.5
C29 C32 H32A 109.5
C29 C32 H32B 109.5
H32A C32 H32B 109.5
C29 C32 H32C 109.5
H32A C32 H32C 109.5
H32B C32 H32C 109.5
C10 B1 C1 107.0(2)
C10 B1 C41 114.7(2)
C1 B1 C41 113.0(2)
C10 B1 C51 105.2(2)
C1 B1 C51 114.3(2)
C41 B1 C51 102.5(2)
C46 C41 C42 112.7(3)
C46 C41 B1 126.0(3)
C42 C41 B1 121.0(3)
F42 C42 C43 115.8(3)
F42 C42 C41 119.2(3)
C43 C42 C41 124.9(3)
F43 C43 C44 120.0(3)
F43 C43 C42 120.5(3)
C44 C43 C42 119.5(3)
F44 C44 C43 120.7(3)
F44 C44 C45 120.4(3)
C43 C44 C45 118.9(3)
F45 C45 C44 119.9(3)
F45 C45 C46 120.6(3)
C44 C45 C46 119.5(3)
F46 C46 C45 114.7(3)
F46 C46 C41 120.8(3)
C45 C46 C41 124.5(3)
C52 C51 C56 112.3(2)
C52 C51 B1 126.9(2)
C56 C51 B1 120.8(2)
F52 C52 C53 114.6(2)
F52 C52 C51 121.0(2)
C53 C52 C51 124.3(3)
F53 C53 C54 119.6(3)
F53 C53 C52 120.3(3)
C54 C53 C52 120.0(3)
F54 C54 C53 120.3(3)
F54 C54 C55 121.0(3)
C53 C54 C55 118.7(3)
F55 C55 C56 121.3(3)
F55 C55 C54 119.6(3)
C56 C55 C54 119.1(3)
F56 C56 C55 114.9(3)
F56 C56 C51 119.6(2)
C55 C56 C51 125.5(3)

loop_
_geom_bond_atom_site_label_1
_geom_bond_atom_site_label_2
_geom_bond_distance
P1 C9 1.834(3)
P1 C29 1.902(3)
P1 C21 1.904(3)
P1 C25 1.905(3)
C1 C2 1.541(4)
C1 B1 1.630(4)
C1 H1A 0.9900
C1 H1B 0.9900
C2 C8 1.536(4)
C2 C3 1.537(4)
C2 C7 1.547(4)
C3 C4 1.513(4)
C3 H3A 0.9900
C3 H3B 0.9900
C4 C11 1.328(4)
C4 C5 1.509(4)
C5 C6 1.494(5)
C5 H5A 0.9900
C5 H5B 0.9900
C6 C12 1.323(5)
C6 C7 1.502(4)
C7 H7A 0.9900
C7 H7B 0.9900
C8 C9 1.521(4)
C8 H8A 0.9900
C8 H8B 0.9900
C9 C10 1.343(4)
C10 B1 1.624(4)
C10 H10 0.9500
C11 H11A 0.9500
C11 H11B 0.9500
C12 H12A 0.9500
C12 H12B 0.9500
C21 C24 1.539(5)
C21 C22 1.542(4)
C21 C23 1.550(4)
C22 H22A 0.9800
C22 H22B 0.9800
C22 H22C 0.9800
C23 H23A 0.9800
C23 H23B 0.9800
C23 H23C 0.9800
C24 H24A 0.9800
C24 H24B 0.9800
C24 H24C 0.9800
C25 C26 1.532(4)
C25 C28 1.538(4)
C25 C27 1.541(4)
C26 H26A 0.9800
C26 H26B 0.9800
C26 H26C 0.9800
C27 H27A 0.9800
C27 H27B 0.9800
C27 H27C 0.9800
C28 H28A 0.9800
C28 H28B 0.9800
C28 H28C 0.9800
C29 C32 1.534(4)
C29 C31 1.540(4)
C29 C30 1.541(4)
C30 H30A 0.9800
C30 H30B 0.9800
C30 H30C 0.9800
C31 H31A 0.9800
C31 H31B 0.9800
C31 H31C 0.9800
C32 H32A 0.9800
C32 H32B 0.9800
C32 H32C 0.9800
B1 C41 1.661(4)
B1 C51 1.682(4)
C41 C46 1.386(4)
C41 C42 1.388(4)
F42 C42 1.362(3)
C42 C43 1.381(4)
F43 C43 1.352(4)
C43 C44 1.366(5)
F44 C44 1.343(4)
C44 C45 1.373(5)
F45 C45 1.347(4)
C45 C46 1.386(4)
F46 C46 1.358(3)
C51 C52 1.392(4)
C51 C56 1.395(4)
F52 C52 1.352(3)
C52 C53 1.385(4)
F53 C53 1.347(3)
C53 C54 1.371(4)
F54 C54 1.339(3)
C54 C55 1.379(4)
F55 C55 1.344(3)
C55 C56 1.375(4)
F56 C56 1.363(3)

loop_
_geom_torsion_atom_site_label_1
_geom_torsion_atom_site_label_2
_geom_torsion_atom_site_label_3
_geom_torsion_atom_site_label_4
_geom_torsion
B1 C1 C2 C8 63.2(3)
B1 C1 C2 C3 -60.6(3)
B1 C1 C2 C7 179.6(2)
C8 C2 C3 C4 64.7(3)
C1 C2 C3 C4 -173.2(2)
C7 C2 C3 C4 -52.9(3)
C2 C3 C4 C11 -127.2(3)
C2 C3 C4 C5 52.9(3)
C11 C4 C5 C6 131.3(3)
C3 C4 C5 C6 -48.9(4)
C4 C5 C6 C12 -131.0(3)
C4 C5 C6 C7 48.8(4)
C12 C6 C7 C2 126.3(3)
C5 C6 C7 C2 -53.5(4)
C8 C2 C7 C6 -66.7(3)
C3 C2 C7 C6 53.6(3)
C1 C2 C7 C6 176.1(2)
C3 C2 C8 C9 72.6(3)
C1 C2 C8 C9 -51.8(3)
C7 C2 C8 C9 -169.3(2)
C2 C8 C9 C10 17.1(4)
C2 C8 C9 P1 -163.44(18)
C29 P1 C9 C10 -59.6(2)
C21 P1 C9 C10 180.0(2)
C25 P1 C9 C10 60.3(2)
C29 P1 C9 C8 120.9(2)
C21 P1 C9 C8 0.5(3)
C25 P1 C9 C8 -119.2(2)
C8 C9 C10 B1 9.1(4)
P1 C9 C10 B1 -170.4(2)
C9 P1 C21 C24 74.3(2)
C29 P1 C21 C24 -44.7(2)
C25 P1 C21 C24 -166.8(2)
C9 P1 C21 C22 -165.9(2)
C29 P1 C21 C22 75.0(3)
C25 P1 C21 C22 -47.1(3)
C9 P1 C21 C23 -46.3(3)
C29 P1 C21 C23 -165.3(2)
C25 P1 C21 C23 72.6(3)
C9 P1 C25 C26 74.0(2)
C29 P1 C25 C26 -168.0(2)
C21 P1 C25 C26 -46.4(2)
C9 P1 C25 C28 -42.2(2)
C29 P1 C25 C28 75.8(2)
C21 P1 C25 C28 -162.6(2)
C9 P1 C25 C27 -164.0(2)
C29 P1 C25 C27 -46.0(3)
C21 P1 C25 C27 75.6(2)
C9 P1 C29 C32 -42.1(2)
C21 P1 C29 C32 78.6(2)
C25 P1 C29 C32 -160.2(2)
C9 P1 C29 C31 76.0(2)
C21 P1 C29 C31 -163.3(2)
C25 P1 C29 C31 -42.1(3)
C9 P1 C29 C30 -163.9(2)
C21 P1 C29 C30 -43.1(2)
C25 P1 C29 C30 78.1(2)
C9 C10 B1 C1 1.2(4)
C9 C10 B1 C41 -124.9(3)
C9 C10 B1 C51 123.2(3)
C2 C1 B1 C10 -37.5(3)
C2 C1 B1 C41 89.7(3)
C2 C1 B1 C51 -153.6(2)
C10 B1 C41 C46 -7.6(4)
C1 B1 C41 C46 -130.6(3)
C51 B1 C41 C46 105.8(3)
C10 B1 C41 C42 179.5(3)
C1 B1 C41 C42 56.5(3)
C51 B1 C41 C42 -67.1(3)
C46 C41 C42 F42 -178.7(2)
B1 C41 C42 F42 -4.9(4)
C46 C41 C42 C43 -1.5(4)
B1 C41 C42 C43 172.3(3)
F42 C42 C43 F43 -2.8(4)
C41 C42 C43 F43 179.9(3)
F42 C42 C43 C44 176.6(3)
C41 C42 C43 C44 -0.8(5)
F43 C43 C44 F44 0.6(4)
C42 C43 C44 F44 -178.7(3)
F43 C43 C44 C45 -179.0(3)
C42 C43 C44 C45 1.7(5)
F44 C44 C45 F45 0.0(4)
C43 C44 C45 F45 179.6(3)
F44 C44 C45 C46 -179.9(3)
C43 C44 C45 C46 -0.3(4)
F45 C45 C46 F46 -0.3(4)
C44 C45 C46 F46 179.6(3)
F45 C45 C46 C41 177.9(3)
C44 C45 C46 C41 -2.2(5)
C42 C41 C46 F46 -178.9(2)
B1 C41 C46 F46 7.6(4)
C42 C41 C46 C45 2.9(4)
B1 C41 C46 C45 -170.5(3)
C10 B1 C51 C52 -123.1(3)
C1 B1 C51 C52 -6.0(4)
C41 B1 C51 C52 116.6(3)
C10 B1 C51 C56 58.0(3)
C1 B1 C51 C56 175.1(3)
C41 B1 C51 C56 -62.3(3)
C56 C51 C52 F52 177.8(3)
B1 C51 C52 F52 -1.2(4)
C56 C51 C52 C53 -2.3(4)
B1 C51 C52 C53 178.7(3)
F52 C52 C53 F53 2.1(4)
C51 C52 C53 F53 -177.9(3)
F52 C52 C53 C54 -178.5(3)
C51 C52 C53 C54 1.6(5)
F53 C53 C54 F54 -1.1(5)
C52 C53 C54 F54 179.4(3)
F53 C53 C54 C55 180.0(3)
C52 C53 C54 C55 0.5(5)
F54 C54 C55 F55 -0.1(5)
C53 C54 C55 F55 178.8(3)
F54 C54 C55 C56 179.5(3)
C53 C54 C55 C56 -1.5(5)
F55 C55 C56 F56 -0.1(4)
C54 C55 C56 F56 -179.8(3)
F55 C55 C56 C51 -179.7(3)
C54 C55 C56 C51 0.7(5)
C52 C51 C56 F56 -178.4(3)
B1 C51 C56 F56 0.7(4)
C52 C51 C56 C55 1.2(4)
B1 C51 C56 C55 -179.8(3)
